data_7129719
loop_
_publ_author_name
'Reichle, Alexander'
'Sterzel, Hannes'
'Kreitmeier, Peter'
'Fayad, Remi'
'Castellano, Felix N.'
'Rehbein, Julia'
'Reiser, Oliver'

_publ_section_title
;
 Copper(II)-photocatalyzed decarboxylative oxygenation of carboxylic
 acids.
;
_journal_issue 28
_journal_name_full 'Chemical communications (Cambridge, England)'
_journal_page_first 4456
_journal_page_last 4459
_journal_paper_doi 10.1039/d2cc00570k
_journal_volume 58
_journal_year 2022
_chemical_formula_moiety 'C32 H30 Cu N2 O6'
_chemical_formula_sum 'C32 H30 Cu N2 O6'
_chemical_formula_weight 602.12
_space_group_crystal_system monoclinic
_space_group_IT_number 15
_space_group_name_Hall '-C 2yc'
_space_group_name_H-M_alt 'C 1 2/c 1'
_atom_sites_solution_hydrogens geom
_atom_sites_solution_primary dual
_audit_creation_date 2019-01-28
_audit_creation_method
;
Olex2 1.2-alpha
(compiled 2018.07.26 svn.r3523 for OlexSys, GUI svn.r5532)
;
_audit_update_record
;
2022-01-25 deposited with the CCDC.	2022-02-16 downloaded from the CCDC.
;
_cell_angle_alpha 90
_cell_angle_beta 104.289(3)
_cell_angle_gamma 90
_cell_formula_units_Z 8
_cell_length_a 25.6472(6)
_cell_length_b 16.1411(4)
_cell_length_c 13.7447(3)
_cell_measurement_reflns_used 6198
_cell_measurement_temperature 123.01(10)
_cell_measurement_theta_max 73.6690
_cell_measurement_theta_min 4.2840
_cell_volume 5513.9(2)
_computing_cell_refinement 'CrysAlisPro 1.171.39.37b (Rigaku OD, 2017)'
_computing_data_collection 'CrysAlisPro 1.171.39.37b (Rigaku OD, 2017)'
_computing_data_reduction 'CrysAlisPro 1.171.39.37b (Rigaku OD, 2017)'
_computing_molecular_graphics 'Olex2 (Dolomanov et al., 2009)'
_computing_publication_material 'Olex2 (Dolomanov et al., 2009)'
_computing_structure_refinement 'ShelXL (Sheldrick, 2015)'
_computing_structure_solution 'ShelXT (Sheldrick, 2015)'
_diffrn_ambient_environment N~2~
_diffrn_ambient_temperature 123.01(10)
_diffrn_detector 'CCD plate'
_diffrn_detector_area_resol_mean 5.1773
_diffrn_detector_type Atlas
_diffrn_measured_fraction_theta_full 0.991
_diffrn_measured_fraction_theta_max 0.962
_diffrn_measurement_details
;
List of Runs (angles in degrees, time in seconds):

  # Type    Start    End  Width  t~exp~   \w     \q     \k     \f   Frames
#--------------------------------------------------------------------------
  1  \w    -65.00  30.00   1.00   20.00    --  -42.68  37.00 -30.00   95
  2  \w   -117.00 -11.00   1.00   20.00    --  -42.68 -77.00  30.00  106
  3  \w     32.00  69.00   1.00   60.00    --  106.63 -30.00-150.00   37
  4  \w     35.00  77.00   1.00   60.00    --  106.63 -45.00 -30.00   42
  5  \w     79.00 158.00   1.00   60.00    --  106.63  61.00 -60.00   79
  6  \w     33.00 138.00   1.00   60.00    --  106.63 -77.00 -60.00  105
  7  \w     83.00 158.00   1.00   60.00    --  106.63  30.00  60.00   75
  8  \w     25.00 109.00   1.00   60.00    --  106.63 -94.00-180.00   84
  9  \w     32.00  69.00   1.00   60.00    --  106.63 -30.00  60.00   37
 10  \w   -117.00 -11.00   1.00   20.00    --  -42.68 -77.00-150.00  106
 11  \w    -27.00  69.00   1.00   20.00    --   42.68 -57.00  60.00   96
 12  \w     83.00 140.00   1.00   60.00    --  106.63  30.00 150.00   57
;
_diffrn_measurement_device 'four-circle diffractometer'
_diffrn_measurement_device_type 'SuperNova, Single source at offset/far, Atlas'
_diffrn_measurement_method '\w scans'
_diffrn_orient_matrix_type 'CrysAlisPro convention (1999,Acta A55,543-557)'
_diffrn_orient_matrix_UB_11 -0.0082085000
_diffrn_orient_matrix_UB_12 -0.0899038000
_diffrn_orient_matrix_UB_13 0.0306520000
_diffrn_orient_matrix_UB_21 0.0519058000
_diffrn_orient_matrix_UB_22 0.0057414000
_diffrn_orient_matrix_UB_23 0.0848477000
_diffrn_orient_matrix_UB_31 -0.0328636000
_diffrn_orient_matrix_UB_32 0.0314873000
_diffrn_orient_matrix_UB_33 0.0724333000
_diffrn_radiation_monochromator mirror
_diffrn_radiation_probe x-ray
_diffrn_radiation_type CuK\a
_diffrn_radiation_wavelength 1.54184
_diffrn_reflns_av_R_equivalents 0.0270
_diffrn_reflns_av_unetI/netI 0.0288
_diffrn_reflns_Laue_measured_fraction_full 0.991
_diffrn_reflns_Laue_measured_fraction_max 0.962
_diffrn_reflns_limit_h_max 31
_diffrn_reflns_limit_h_min -31
_diffrn_reflns_limit_k_max 19
_diffrn_reflns_limit_k_min -17
_diffrn_reflns_limit_l_max 17
_diffrn_reflns_limit_l_min -14
_diffrn_reflns_number 14926
_diffrn_reflns_point_group_measured_fraction_full 0.991
_diffrn_reflns_point_group_measured_fraction_max 0.962
_diffrn_reflns_theta_full 67.684
_diffrn_reflns_theta_max 74.143
_diffrn_reflns_theta_min 3.265
_diffrn_source 'micro-focus sealed X-ray tube'
_diffrn_source_type 'SuperNova (Cu) X-ray Source'
_exptl_absorpt_coefficient_mu 1.529
_exptl_absorpt_correction_T_max 1.000
_exptl_absorpt_correction_T_min 0.942
_exptl_absorpt_correction_type gaussian
_exptl_absorpt_process_details
;
CrysAlisPro 1.171.39.37b (Rigaku Oxford Diffraction, 2017)
Numerical absorption correction based on gaussian integration over
			a multifaceted crystal model
Empirical absorption correction using spherical harmonics,
 implemented in SCALE3 ABSPACK scaling algorithm.
;
_exptl_crystal_colour 'clear green'
_exptl_crystal_colour_lustre clear
_exptl_crystal_colour_primary green
_exptl_crystal_density_diffrn 1.451
_exptl_crystal_description plate
_exptl_crystal_F_000 2504
_exptl_crystal_size_max 0.155
_exptl_crystal_size_mid 0.102
_exptl_crystal_size_min 0.046
_refine_diff_density_max 0.941
_refine_diff_density_min -0.435
_refine_diff_density_rms 0.063
_refine_ls_extinction_method none
_refine_ls_goodness_of_fit_ref 1.018
_refine_ls_hydrogen_treatment constr
_refine_ls_matrix_type full
_refine_ls_number_parameters 374
_refine_ls_number_reflns 5395
_refine_ls_number_restraints 0
_refine_ls_restrained_S_all 1.018
_refine_ls_R_factor_all 0.0506
_refine_ls_R_factor_gt 0.0380
_refine_ls_shift/su_max 0.001
_refine_ls_shift/su_mean 0.000
_refine_ls_structure_factor_coef Fsqd
_refine_ls_weighting_details 'w=1/[\s^2^(Fo^2^)+(0.0607P)^2^+3.9756P] where P=(Fo^2^+2Fc^2^)/3'
_refine_ls_weighting_scheme calc
_refine_ls_wR_factor_gt 0.0974
_refine_ls_wR_factor_ref 0.1061
_reflns_Friedel_coverage 0.000
_reflns_number_gt 4303
_reflns_number_total 5395
_reflns_threshold_expression 'I > 2\s(I)'
_cod_data_source_file d2cc00570k2.cif
_cod_data_source_block s019
_cod_depositor_comments 'Adding full bibliography for 7129719--7129722.cif.'
_cod_database_code 7129719
_shelx_shelxl_version_number 2016/6
_chemical_oxdiff_formula 'C32 H30 Cu N2 O6'
_chemical_oxdiff_usercomment Reichle_Reiser_AR164-2
_shelx_space_group_comment
;
The symmetry employed for this shelxl refinement is uniquely defined
by the following loop, which should always be used as a source of
symmetry information in preference to the above space-group names.
They are only intended as comments.
;
_reflns_odcompleteness_completeness 99.06
_reflns_odcompleteness_iscentric 1
_reflns_odcompleteness_theta 66.97
_olex2_refinement_description
;
1. Fixed Uiso
 At 1.2 times of:
  All C(H) groups, All C(H,H) groups
 At 1.5 times of:
  All C(H,H,H) groups
2.a Secondary CH2 refined with riding coordinates:
 C11(H11A,H11B), C8(H8A,H8B)
2.b Aromatic/amide H refined with riding coordinates:
 C26(H26), C27(H27), C3(H3), C30(H30), C21(H21), C14(H14), C20(H20), C31(H31),
 C4(H4), C16(H16), C13(H13), C7(H7), C17(H17), C6(H6)
2.c Idealised Me refined as rotating group:
 C29(H29A,H29B,H29C), C18(H18A,H18B,H18C), C1(H1A,H1B,H1C), C0AA(H0AA,H0AB,H0AC)
;
_olex2_date_sample_data_collection 2019-01-25
_olex2_date_sample_submission 2019-01-25
_olex2_diffrn_ambient_temperature_device 'Oxford Cryosystems CryoStream 700'
_olex2_exptl_crystal_mounting_method 'The crystal was mounted on a MITIGEN holder oil'
_olex2_submission_original_sample_id AR164-2
_olex2_submission_special_instructions 'No special instructions were received'
_oxdiff_exptl_absorpt_empirical_details
;
Empirical correction (ABSPACK) includes:
- Absorption correction using spherical harmonics
- Frame scaling
- B-factor correction
;
_oxdiff_exptl_absorpt_empirical_full_max 1.462
_oxdiff_exptl_absorpt_empirical_full_min 0.766

loop_
_space_group_symop_operation_xyz
'x, y, z'
'-x, y, -z+1/2'
'x+1/2, y+1/2, z'
'-x+1/2, y+1/2, -z+1/2'
'-x, -y, -z'
'x, -y, z-1/2'
'-x+1/2, -y+1/2, -z'
'x+1/2, -y+1/2, z-1/2'

loop_
_atom_site_label
_atom_site_type_symbol
_atom_site_fract_x
_atom_site_fract_y
_atom_site_fract_z
_atom_site_U_iso_or_equiv
_atom_site_adp_type
_atom_site_occupancy
_atom_site_site_symmetry_order
_atom_site_calc_flag
_atom_site_refinement_flags_posn
_atom_site_refinement_flags_adp
_atom_site_refinement_flags_occupancy
_atom_site_disorder_assembly
_atom_site_disorder_group
Cu1 Cu 0.49930(2) 0.74938(2) 0.49733(2) 0.01845(10) Uani 1 1 d . . . . .
O5 O 0.54547(7) 0.86318(10) 0.63535(12) 0.0349(4) Uani 1 1 d . . . . .
O3 O 0.54947(6) 0.76934(9) 0.41619(12) 0.0282(3) Uani 1 1 d . . . . .
O1 O 0.70116(6) 0.42311(10) 0.20639(12) 0.0319(4) Uani 1 1 d . . . . .
O4 O 0.55215(6) 0.72714(10) 0.62142(12) 0.0306(4) Uani 1 1 d . . . . .
O6 O 0.69341(6) 1.07577(10) 0.98030(12) 0.0344(4) Uani 1 1 d . . . . .
O2 O 0.54880(7) 0.63222(10) 0.40529(13) 0.0377(4) Uani 1 1 d . . . . .
N2 N 0.43822(6) 0.82054(10) 0.41978(11) 0.0165(3) Uani 1 1 d . . . . .
N1 N 0.43804(7) 0.67932(10) 0.52094(11) 0.0181(3) Uani 1 1 d . . . . .
C23 C 0.38928(8) 0.71281(12) 0.47609(13) 0.0179(4) Uani 1 1 d . . . . .
C28 C 0.44035(8) 0.89279(12) 0.37381(14) 0.0184(4) Uani 1 1 d . . . . .
C24 C 0.38939(8) 0.78779(12) 0.42024(13) 0.0174(4) Uani 1 1 d . . . . .
C25 C 0.34051(8) 0.82387(12) 0.37012(14) 0.0201(4) Uani 1 1 d . . . . .
C22 C 0.34030(8) 0.67677(13) 0.48143(14) 0.0216(4) Uani 1 1 d . . . . .
C19 C 0.43984(9) 0.60675(12) 0.56848(14) 0.0213(4) Uani 1 1 d . . . . .
C26 C 0.34351(8) 0.89764(13) 0.31689(15) 0.0242(4) Uani 1 1 d . . . . .
H26 H 0.312242 0.922846 0.280026 0.029 Uiso 1 1 calc R . . . .
C27 C 0.39255(8) 0.93198(13) 0.31967(15) 0.0231(4) Uani 1 1 d . . . . .
H27 H 0.394556 0.981322 0.285848 0.028 Uiso 1 1 calc R . . . .
C2 C 0.67487(8) 0.49208(13) 0.22940(16) 0.0229(4) Uani 1 1 d . . . . .
C10 C 0.56425(8) 0.79619(13) 0.66723(15) 0.0246(4) Uani 1 1 d . . . . .
C15 C 0.66911(8) 1.00679(13) 0.93064(15) 0.0233(4) Uani 1 1 d . . . . .
C3 C 0.62269(9) 0.51345(14) 0.18146(16) 0.0258(4) Uani 1 1 d . . . . .
H3 H 0.602908 0.480984 0.129392 0.031 Uiso 1 1 calc R . . . .
C30 C 0.29111(8) 0.78620(14) 0.37654(16) 0.0262(4) Uani 1 1 d . . . . .
H30 H 0.258570 0.810020 0.343274 0.031 Uiso 1 1 calc R . . . .
C21 C 0.34310(9) 0.60238(13) 0.53607(16) 0.0262(4) Uani 1 1 d . . . . .
H21 H 0.311800 0.576957 0.543653 0.031 Uiso 1 1 calc R . . . .
C14 C 0.61801(9) 0.98011(14) 0.93143(15) 0.0258(4) Uani 1 1 d . . . . .
H14 H 0.597780 1.009275 0.967563 0.031 Uiso 1 1 calc R . . . .
C20 C 0.39211(9) 0.56791(13) 0.57779(15) 0.0267(5) Uani 1 1 d . . . . .
H20 H 0.394029 0.518223 0.612759 0.032 Uiso 1 1 calc R . . . .
C31 C 0.29124(8) 0.71586(14) 0.43082(16) 0.0256(4) Uani 1 1 d . . . . .
H31 H 0.258666 0.692715 0.435071 0.031 Uiso 1 1 calc R . . . .
C4 C 0.59998(9) 0.58460(14) 0.21226(17) 0.0293(5) Uani 1 1 d . . . . .
H4 H 0.564783 0.598808 0.180222 0.035 Uiso 1 1 calc R . . . .
C29 C 0.49364(8) 0.93244(13) 0.38249(16) 0.0238(4) Uani 1 1 d . . . . .
H29A H 0.513312 0.933262 0.451654 0.036 Uiso 1 1 calc GR . . . .
H29B H 0.488555 0.988150 0.357488 0.036 Uiso 1 1 calc GR . . . .
H29C H 0.513467 0.901504 0.343939 0.036 Uiso 1 1 calc GR . . . .
C9 C 0.56456(8) 0.70026(13) 0.38593(16) 0.0251(4) Uani 1 1 d . . . . .
C16 C 0.69881(8) 0.96325(15) 0.87568(16) 0.0272(5) Uani 1 1 d . . . . .
H16 H 0.733149 0.981010 0.874556 0.033 Uiso 1 1 calc R . . . .
C13 C 0.59689(9) 0.90929(14) 0.87786(16) 0.0278(5) Uani 1 1 d . . . . .
H13 H 0.562459 0.891738 0.878667 0.033 Uiso 1 1 calc R . . . .
C18 C 0.49327(9) 0.56705(13) 0.61003(16) 0.0279(5) Uani 1 1 d . . . . .
H18A H 0.513919 0.568508 0.560539 0.042 Uiso 1 1 calc GR . . . .
H18B H 0.488124 0.510558 0.627412 0.042 Uiso 1 1 calc GR . . . .
H18C H 0.512127 0.596564 0.668860 0.042 Uiso 1 1 calc GR . . . .
C7 C 0.70417(9) 0.54088(15) 0.30701(16) 0.0284(5) Uani 1 1 d . . . . .
H7 H 0.739268 0.526436 0.339408 0.034 Uiso 1 1 calc R . . . .
C17 C 0.67715(9) 0.89346(15) 0.82267(15) 0.0300(5) Uani 1 1 d . . . . .
H17 H 0.697224 0.865113 0.785528 0.036 Uiso 1 1 calc R . . . .
C12 C 0.62625(9) 0.86440(13) 0.82326(15) 0.0289(5) Uani 1 1 d . . . . .
C5 C 0.62846(10) 0.63430(14) 0.28901(17) 0.0296(5) Uani 1 1 d . . . . .
C6 C 0.68087(10) 0.61131(15) 0.33606(17) 0.0306(5) Uani 1 1 d . . . . .
H6 H 0.700714 0.643778 0.388055 0.037 Uiso 1 1 calc R . . . .
C1 C 0.67507(11) 0.37784(16) 0.1187(2) 0.0411(6) Uani 1 1 d . . . . .
H1A H 0.667931 0.414115 0.061584 0.062 Uiso 1 1 calc GR . . . .
H1B H 0.641798 0.355552 0.127306 0.062 Uiso 1 1 calc GR . . . .
H1C H 0.697945 0.333381 0.108186 0.062 Uiso 1 1 calc GR . . . .
C0AA C 0.66331(12) 1.12157(16) 1.0368(2) 0.0433(6) Uani 1 1 d . . . . .
H0AA H 0.630243 1.140260 0.992920 0.065 Uiso 1 1 calc GR . . . .
H0AB H 0.683950 1.168516 1.067415 0.065 Uiso 1 1 calc GR . . . .
H0AC H 0.655524 1.086696 1.088004 0.065 Uiso 1 1 calc GR . . . .
C11 C 0.60422(12) 0.78637(15) 0.76892(18) 0.0443(7) Uani 1 1 d . . . . .
H11A H 0.586872 0.754770 0.812113 0.053 Uiso 1 1 calc R . . . .
H11B H 0.634295 0.753663 0.759368 0.053 Uiso 1 1 calc R . . . .
C8 C 0.60400(12) 0.71169(15) 0.3202(2) 0.0428(7) Uani 1 1 d . . . . .
H8A H 0.585546 0.740973 0.259878 0.051 Uiso 1 1 calc R . . . .
H8B H 0.633033 0.747070 0.355886 0.051 Uiso 1 1 calc R . . . .

loop_
_atom_site_aniso_label
_atom_site_aniso_U_11
_atom_site_aniso_U_22
_atom_site_aniso_U_33
_atom_site_aniso_U_23
_atom_site_aniso_U_13
_atom_site_aniso_U_12
Cu1 0.01610(16) 0.01613(16) 0.02233(17) 0.00250(11) 0.00322(11) 0.00099(10)
O5 0.0443(10) 0.0293(8) 0.0243(8) 0.0019(6) -0.0042(7) 0.0133(7)
O3 0.0296(8) 0.0227(8) 0.0368(8) 0.0028(6) 0.0166(7) 0.0039(6)
O1 0.0299(8) 0.0302(8) 0.0365(9) -0.0062(7) 0.0096(7) 0.0041(7)
O4 0.0328(8) 0.0231(8) 0.0291(8) 0.0010(6) -0.0054(6) -0.0008(6)
O6 0.0312(8) 0.0316(9) 0.0347(9) -0.0055(7) -0.0023(7) -0.0024(7)
O2 0.0534(11) 0.0247(9) 0.0451(10) -0.0044(7) 0.0309(8) -0.0096(8)
N2 0.0182(8) 0.0155(8) 0.0158(7) -0.0004(6) 0.0043(6) 0.0003(6)
N1 0.0235(8) 0.0150(8) 0.0154(7) 0.0008(6) 0.0040(6) -0.0011(6)
C23 0.0226(9) 0.0178(9) 0.0140(9) -0.0026(7) 0.0059(7) -0.0017(8)
C28 0.0234(10) 0.0152(9) 0.0173(9) -0.0006(7) 0.0066(7) 0.0009(7)
C24 0.0193(9) 0.0186(9) 0.0146(9) -0.0030(7) 0.0051(7) -0.0009(7)
C25 0.0189(9) 0.0224(10) 0.0185(9) -0.0021(7) 0.0037(7) 0.0016(8)
C22 0.0252(10) 0.0222(10) 0.0188(9) -0.0045(7) 0.0079(8) -0.0059(8)
C19 0.0325(11) 0.0147(9) 0.0158(9) -0.0009(7) 0.0042(8) 0.0004(8)
C26 0.0242(10) 0.0245(10) 0.0217(10) 0.0023(8) 0.0012(8) 0.0057(8)
C27 0.0298(11) 0.0188(10) 0.0199(10) 0.0046(7) 0.0048(8) 0.0041(8)
C2 0.0241(10) 0.0219(10) 0.0252(10) 0.0022(8) 0.0112(8) 0.0002(8)
C10 0.0247(10) 0.0247(11) 0.0226(10) 0.0030(8) 0.0022(8) 0.0020(8)
C15 0.0237(10) 0.0226(10) 0.0201(10) 0.0031(7) -0.0011(8) 0.0020(8)
C3 0.0250(10) 0.0315(11) 0.0214(10) 0.0022(8) 0.0068(8) -0.0014(9)
C30 0.0187(10) 0.0301(11) 0.0285(11) -0.0015(8) 0.0033(8) 0.0025(8)
C21 0.0320(11) 0.0250(11) 0.0244(10) -0.0033(8) 0.0124(9) -0.0099(9)
C14 0.0239(10) 0.0323(11) 0.0208(10) 0.0035(8) 0.0048(8) 0.0043(9)
C20 0.0409(12) 0.0202(10) 0.0203(10) 0.0024(8) 0.0100(9) -0.0047(9)
C31 0.0208(10) 0.0292(11) 0.0280(11) -0.0064(9) 0.0084(8) -0.0063(8)
C4 0.0280(11) 0.0319(12) 0.0311(11) 0.0139(9) 0.0131(9) 0.0067(9)
C29 0.0265(10) 0.0187(10) 0.0272(11) 0.0045(8) 0.0084(8) -0.0025(8)
C9 0.0245(10) 0.0253(11) 0.0263(10) 0.0016(8) 0.0077(8) 0.0027(8)
C16 0.0191(10) 0.0375(13) 0.0227(10) 0.0069(9) 0.0011(8) 0.0063(9)
C13 0.0264(10) 0.0312(12) 0.0227(10) 0.0097(8) 0.0000(8) -0.0032(9)
C18 0.0365(12) 0.0187(10) 0.0265(11) 0.0052(8) 0.0042(9) 0.0043(9)
C7 0.0233(10) 0.0334(12) 0.0292(11) -0.0003(9) 0.0078(9) -0.0026(9)
C17 0.0335(12) 0.0354(12) 0.0183(10) 0.0018(8) 0.0012(9) 0.0139(10)
C12 0.0397(12) 0.0235(11) 0.0176(10) 0.0060(8) -0.0044(9) 0.0051(9)
C5 0.0405(13) 0.0233(11) 0.0339(12) 0.0075(9) 0.0262(10) 0.0045(9)
C6 0.0378(12) 0.0308(12) 0.0276(11) -0.0051(9) 0.0164(10) -0.0086(10)
C1 0.0514(15) 0.0310(13) 0.0434(14) -0.0133(11) 0.0164(12) -0.0031(11)
C0AA 0.0547(16) 0.0310(13) 0.0390(14) -0.0095(10) 0.0018(12) 0.0064(12)
C11 0.0645(18) 0.0258(12) 0.0288(12) 0.0051(9) -0.0147(12) 0.0028(12)
C8 0.0610(17) 0.0242(12) 0.0587(16) 0.0097(11) 0.0442(14) 0.0069(11)

loop_
_atom_type_symbol
_atom_type_description
_atom_type_scat_dispersion_real
_atom_type_scat_dispersion_imag
_atom_type_scat_source
C C 0.0181 0.0091 'International Tables Vol C Tables 4.2.6.8 and 6.1.1.4'
H H 0.0000 0.0000 'International Tables Vol C Tables 4.2.6.8 and 6.1.1.4'
Cu Cu -1.9646 0.5888 'International Tables Vol C Tables 4.2.6.8 and 6.1.1.4'
N N 0.0311 0.0180 'International Tables Vol C Tables 4.2.6.8 and 6.1.1.4'
O O 0.0492 0.0322 'International Tables Vol C Tables 4.2.6.8 and 6.1.1.4'

loop_
_exptl_crystal_face_index_h
_exptl_crystal_face_index_k
_exptl_crystal_face_index_l
_exptl_crystal_face_perp_dist
-15 3 -1 0.0118
1 1 8 0.0643
-17 -1 3 0.0116
-13 -5 4 0.0223
-6 -10 0 0.0512
-5 -7 7 0.0448
16 -3 0 0.0305
9 -1 6 0.0427
14 -1 -7 0.0508
10 8 -1 0.0429
-16 -3 1 0.0147
8 0 -9 0.0484
-6 -1 -7 0.0384
-1 10 -1 0.0482
1 0 -9 0.0417
-16 -1 0 0.0073

loop_
_geom_angle_atom_site_label_1
_geom_angle_atom_site_label_2
_geom_angle_atom_site_label_3
_geom_angle
_geom_angle_site_symmetry_1
_geom_angle_site_symmetry_3
_geom_angle_publ_flag
O3 Cu1 O4 96.82(7) . . ?
O3 Cu1 N2 98.11(7) . . ?
O3 Cu1 N1 147.27(7) . . ?
O4 Cu1 N2 148.71(7) . . ?
O4 Cu1 N1 99.08(7) . . ?
N2 Cu1 N1 82.59(6) . . ?
C9 O3 Cu1 109.89(14) . . ?
C2 O1 C1 116.97(18) . . ?
C10 O4 Cu1 107.73(13) . . ?
C15 O6 C0AA 116.74(19) . . ?
C28 N2 Cu1 129.02(13) . . ?
C28 N2 C24 119.17(17) . . ?
C24 N2 Cu1 111.78(12) . . ?
C23 N1 Cu1 111.57(12) . . ?
C19 N1 Cu1 129.27(14) . . ?
C19 N1 C23 119.08(17) . . ?
N1 C23 C24 117.02(17) . . ?
N1 C23 C22 123.08(18) . . ?
C22 C23 C24 119.90(18) . . ?
N2 C28 C27 120.52(18) . . ?
N2 C28 C29 118.86(17) . . ?
C27 C28 C29 120.61(18) . . ?
N2 C24 C23 117.00(17) . . ?
N2 C24 C25 123.34(18) . . ?
C25 C24 C23 119.66(18) . . ?
C24 C25 C26 116.73(18) . . ?
C24 C25 C30 119.56(19) . . ?
C26 C25 C30 123.70(19) . . ?
C23 C22 C21 116.94(19) . . ?
C23 C22 C31 119.00(19) . . ?
C21 C22 C31 124.06(19) . . ?
N1 C19 C20 120.56(19) . . ?
N1 C19 C18 118.74(19) . . ?
C20 C19 C18 120.69(19) . . ?
C27 C26 C25 119.74(18) . . ?
C26 C27 C28 120.33(19) . . ?
O1 C2 C3 124.30(19) . . ?
O1 C2 C7 115.59(19) . . ?
C3 C2 C7 120.1(2) . . ?
O5 C10 O4 124.65(19) . . ?
O5 C10 C11 122.6(2) . . ?
O4 C10 C11 112.78(18) . . ?
O6 C15 C14 124.3(2) . . ?
O6 C15 C16 116.0(2) . . ?
C14 C15 C16 119.7(2) . . ?
C2 C3 C4 119.1(2) . . ?
C31 C30 C25 120.54(19) . . ?
C20 C21 C22 119.47(19) . . ?
C15 C14 C13 119.8(2) . . ?
C21 C20 C19 120.75(19) . . ?
C30 C31 C22 121.34(19) . . ?
C5 C4 C3 121.7(2) . . ?
O3 C9 C8 112.59(19) . . ?
O2 C9 O3 124.6(2) . . ?
O2 C9 C8 122.8(2) . . ?
C17 C16 C15 119.8(2) . . ?
C12 C13 C14 121.4(2) . . ?
C6 C7 C2 119.7(2) . . ?
C16 C17 C12 121.9(2) . . ?
C13 C12 C11 121.2(2) . . ?
C17 C12 C13 117.5(2) . . ?
C17 C12 C11 121.3(2) . . ?
C4 C5 C6 117.9(2) . . ?
C4 C5 C8 121.3(2) . . ?
C6 C5 C8 120.8(2) . . ?
C7 C6 C5 121.3(2) . . ?
C12 C11 C10 117.02(19) . . ?
C5 C8 C9 116.9(2) . . ?

loop_
_geom_bond_atom_site_label_1
_geom_bond_atom_site_label_2
_geom_bond_distance
_geom_bond_site_symmetry_2
_geom_bond_publ_flag
Cu1 O3 1.9267(15) . ?
Cu1 O4 1.9323(15) . ?
Cu1 N2 2.0213(16) . ?
Cu1 N1 2.0257(16) . ?
O5 C10 1.220(3) . ?
O3 C9 1.283(3) . ?
O1 C2 1.378(3) . ?
O1 C1 1.427(3) . ?
O4 C10 1.280(3) . ?
O6 C15 1.373(3) . ?
O6 C0AA 1.429(3) . ?
O2 C9 1.222(3) . ?
N2 C28 1.334(2) . ?
N2 C24 1.361(2) . ?
N1 C23 1.362(2) . ?
N1 C19 1.337(3) . ?
C23 C24 1.434(3) . ?
C23 C22 1.403(3) . ?
C28 C27 1.417(3) . ?
C28 C29 1.487(3) . ?
C24 C25 1.400(3) . ?
C25 C26 1.410(3) . ?
C25 C30 1.428(3) . ?
C22 C21 1.409(3) . ?
C22 C31 1.426(3) . ?
C19 C20 1.409(3) . ?
C19 C18 1.493(3) . ?
C26 C27 1.366(3) . ?
C2 C3 1.382(3) . ?
C2 C7 1.388(3) . ?
C10 C11 1.524(3) . ?
C15 C14 1.382(3) . ?
C15 C16 1.389(3) . ?
C3 C4 1.400(3) . ?
C30 C31 1.358(3) . ?
C21 C20 1.365(3) . ?
C14 C13 1.395(3) . ?
C4 C5 1.382(3) . ?
C9 C8 1.525(3) . ?
C16 C17 1.382(3) . ?
C13 C12 1.391(3) . ?
C7 C6 1.388(3) . ?
C17 C12 1.389(3) . ?
C12 C11 1.502(3) . ?
C5 C6 1.391(3) . ?
C5 C8 1.507(3) . ?

loop_
_exptl_oxdiff_crystal_face_indexfrac_h
_exptl_oxdiff_crystal_face_indexfrac_k
_exptl_oxdiff_crystal_face_indexfrac_l
_exptl_oxdiff_crystal_face_x
_exptl_oxdiff_crystal_face_y
_exptl_oxdiff_crystal_face_z
-15.0009 2.9999 -1.0000 -0.1772 -0.8463 0.5150
1.0015 1.0003 8.0000 0.1471 0.7365 0.5781
-16.9990 -1.0001 2.9998 0.3214 -0.6336 0.7444
-12.9977 -5.0001 3.9996 0.6788 -0.3640 0.5594
-5.9972 -10.0002 -0.0006 0.9483 -0.3688 -0.1178
-4.9965 -7.0000 6.9996 0.8849 0.2944 0.4508
16.0007 -2.9999 0.0000 0.1384 0.8133 -0.6203
9.0015 -0.9998 6.0000 0.1999 0.9706 0.1073
13.9986 -1.0001 -6.9999 -0.2396 0.1269 -0.9986
9.9975 8.0002 -0.9995 -0.8319 0.4801 -0.1490
-15.9989 -3.0001 0.9997 0.4317 -0.7628 0.5037
7.9980 -0.0002 -8.9999 -0.3415 -0.3485 -0.9147
-6.0012 -1.0003 -7.0001 -0.0754 -0.9112 -0.3413
-1.0029 10.0001 -0.9995 -0.9215 -0.0794 0.2754
0.9980 -0.0003 -8.9999 -0.2840 -0.7118 -0.6847
-15.9996 -1.0001 -0.0002 0.2212 -0.8362 0.4943
